data_7150873
loop_
_publ_author_name
'Sakamoto, Masami'
'Sato, Naoto'
'Mino, Takashi'
'Kasashima, Yoshio'
'Fujita, Tsutomu'

_publ_section_title
;
 Crystallization-induced diastereomer transformation of
 2-quinolone-4-carboxamide followed by stereoselective intermolecular
 photocycloaddition reaction
;
_journal_issue 5
_journal_name_full 'Organic &amp;  Biomolecular Chemistry'
_journal_page_first 848
_journal_page_last 850
_journal_paper_doi 10.1039/b719761f
_journal_volume 6
_journal_year 2008
_chemical_formula_sum 'C22 H25 N3 O4'
_chemical_formula_weight 395.45
_chemical_name_systematic
;
 ?
;
_space_group_IT_number 19
_symmetry_cell_setting orthorhombic
_symmetry_space_group_name_Hall 'P 2ac 2ab'
_symmetry_space_group_name_H-M 'P 21 21 21'
_atom_sites_solution_hydrogens geom
_atom_sites_solution_primary direct
_atom_sites_solution_secondary difmap
_audit_creation_method SHELXL-97
_cell_angle_alpha 90.00
_cell_angle_beta 90.00
_cell_angle_gamma 90.00
_cell_formula_units_Z 4
_cell_length_a 11.32160(10)
_cell_length_b 13.26990(10)
_cell_length_c 13.7391(2)
_cell_measurement_reflns_used 4644
_cell_measurement_temperature 298
_cell_measurement_theta_max 26.59
_cell_measurement_theta_min 3.34
_cell_volume 2064.11(4)
_computing_cell_refinement 'Bruker SMART'
_computing_data_collection 'Bruker SMART'
_computing_data_reduction 'Bruker SAINT'
_computing_molecular_graphics 'Bruker SHELXTL'
_computing_publication_material 'Bruker SHELXTL'
_computing_structure_refinement 'SHELXL-97 (Sheldrick, 1997)'
_computing_structure_solution 'SHELXS-97 (Sheldrick, 1990)'
_diffrn_ambient_temperature 298
_diffrn_detector_area_resol_mean 8.333
_diffrn_measured_fraction_theta_full 0.989
_diffrn_measured_fraction_theta_max 0.971
_diffrn_measurement_device_type 'APEX II CCD area detector'
_diffrn_measurement_method 'phi and omega scans'
_diffrn_radiation_monochromator graphite
_diffrn_radiation_source 'fine-focus sealed tube'
_diffrn_radiation_type MoK\a
_diffrn_radiation_wavelength 0.71073
_diffrn_reflns_av_R_equivalents 0.0210
_diffrn_reflns_av_sigmaI/netI 0.0336
_diffrn_reflns_limit_h_max 17
_diffrn_reflns_limit_h_min -9
_diffrn_reflns_limit_k_max 20
_diffrn_reflns_limit_k_min -18
_diffrn_reflns_limit_l_max 15
_diffrn_reflns_limit_l_min -20
_diffrn_reflns_number 15461
_diffrn_reflns_theta_full 25.00
_diffrn_reflns_theta_max 32.75
_diffrn_reflns_theta_min 2.33
_diffrn_standards_decay_% 0
_diffrn_standards_number 0
_exptl_absorpt_coefficient_mu 0.089
_exptl_absorpt_correction_T_max 0.9825
_exptl_absorpt_correction_T_min 0.9739
_exptl_absorpt_correction_type empirical
_exptl_absorpt_process_details 'SADABS Sheldrick 1996'
_exptl_crystal_colour colourless
_exptl_crystal_density_diffrn 1.273
_exptl_crystal_density_method 'not measured'
_exptl_crystal_description prismatic
_exptl_crystal_F_000 840
_exptl_crystal_size_max 0.30
_exptl_crystal_size_mid 0.20
_exptl_crystal_size_min 0.20
_refine_diff_density_max 0.225
_refine_diff_density_min -0.165
_refine_diff_density_rms 0.037
_refine_ls_abs_structure_details 'Flack H D (1983), Acta Cryst. A39, 876-881'
_refine_ls_abs_structure_Flack 0.1(10)
_refine_ls_extinction_method none
_refine_ls_goodness_of_fit_ref 0.980
_refine_ls_hydrogen_treatment constr
_refine_ls_matrix_type full
_refine_ls_number_parameters 266
_refine_ls_number_reflns 7300
_refine_ls_number_restraints 0
_refine_ls_restrained_S_all 0.980
_refine_ls_R_factor_all 0.0721
_refine_ls_R_factor_gt 0.0480
_refine_ls_shift/su_max 0.000
_refine_ls_shift/su_mean 0.000
_refine_ls_structure_factor_coef Fsqd
_refine_ls_weighting_details 'calc w=1/[\s^2^(Fo^2^)+(0.0760P)^2^+0.0219P] where P=(Fo^2^+2Fc^2^)/3'
_refine_ls_weighting_scheme calc
_refine_ls_wR_factor_gt 0.1187
_refine_ls_wR_factor_ref 0.1295
_reflns_number_gt 5281
_reflns_number_total 7300
_reflns_threshold_expression >2sigma(I)
_cod_data_source_file b719761f_a.txt
_cod_data_source_block saka3_p212121
_cod_depositor_comments
;
The following automatic conversions were performed:
'_symmetry_cell_setting' value 'Orthorhombic' changed to 'orthorhombic'
according to '/home/saulius/struct/CIF-dictionaries/cif_core.dic'
dictionary named 'cif_core.dic' version 2.4.1 from 2010-06-29.

Automatic conversion script
Id: cif_fix_enum 1527 2010-12-29 10:47:43Z saulius 
;
_cod_original_sg_symbol_H-M P2(1)2(1)2(1)
_cod_database_code 7150873

loop_
_symmetry_equiv_pos_as_xyz
'x, y, z'
'-x+1/2, -y, z+1/2'
'-x, y+1/2, -z+1/2'
'x+1/2, -y+1/2, -z'

loop_
_atom_site_label
_atom_site_type_symbol
_atom_site_fract_x
_atom_site_fract_y
_atom_site_fract_z
_atom_site_U_iso_or_equiv
_atom_site_adp_type
_atom_site_occupancy
_atom_site_symmetry_multiplicity
_atom_site_calc_flag
_atom_site_refinement_flags
_atom_site_disorder_assembly
_atom_site_disorder_group
C1 C 0.38485(14) -0.03928(10) 0.06698(12) 0.0524(4) Uani 1 1 d . . .
C2 C 0.50944(14) -0.07610(10) 0.05079(10) 0.0463(3) Uani 1 1 d . . .
C3 C 0.60525(11) -0.05414(8) 0.13077(9) 0.0347(2) Uani 1 1 d . . .
C4 C 0.55044(11) -0.02435(9) 0.22745(8) 0.0340(2) Uani 1 1 d . . .
C5 C 0.62469(12) -0.00848(11) 0.30680(9) 0.0429(3) Uani 1 1 d . . .
H5 H 0.7058 -0.0164 0.2991 0.052 Uiso 1 1 calc R . .
C6 C 0.58034(16) 0.01885(12) 0.39669(10) 0.0550(4) Uani 1 1 d . . .
H6 H 0.6309 0.0286 0.4492 0.066 Uiso 1 1 calc R . .
C7 C 0.46042(17) 0.03150(11) 0.40753(11) 0.0587(4) Uani 1 1 d . . .
H7 H 0.4299 0.0495 0.4679 0.070 Uiso 1 1 calc R . .
C8 C 0.38554(14) 0.01792(11) 0.33049(12) 0.0537(4) Uani 1 1 d . . .
H8 H 0.3048 0.0272 0.3391 0.064 Uiso 1 1 calc R . .
C9 C 0.42875(11) -0.00961(9) 0.23916(10) 0.0403(3) Uani 1 1 d . . .
C10 C 0.22371(14) 0.00234(18) 0.17530(18) 0.0820(6) Uani 1 1 d . . .
H10A H 0.1819 -0.0049 0.1149 0.123 Uiso 1 1 calc R . .
H10B H 0.2142 0.0698 0.1992 0.123 Uiso 1 1 calc R . .
H10C H 0.1927 -0.0445 0.2220 0.123 Uiso 1 1 calc R . .
C11 C 0.5477(2) -0.05504(14) -0.05416(11) 0.0690(5) Uani 1 1 d . . .
H11A H 0.4922 -0.0851 -0.0983 0.103 Uiso 1 1 calc R . .
H11B H 0.6247 -0.0833 -0.0651 0.103 Uiso 1 1 calc R . .
H11C H 0.5504 0.0164 -0.0649 0.103 Uiso 1 1 calc R . .
C12 C 0.70763(11) 0.01892(10) 0.11190(9) 0.0383(2) Uani 1 1 d . . .
C13 C 0.77770(14) 0.18656(11) 0.07406(11) 0.0509(3) Uani 1 1 d . . .
H13 H 0.8353 0.1624 0.0262 0.061 Uiso 1 1 calc R . .
C14 C 0.71363(17) 0.28059(12) 0.03564(13) 0.0620(4) Uani 1 1 d . . .
H14A H 0.7536 0.3417 0.0562 0.074 Uiso 1 1 calc R . .
H14B H 0.7089 0.2797 -0.0348 0.074 Uiso 1 1 calc R . .
C15 C 0.59203(16) 0.27321(12) 0.08081(15) 0.0640(4) Uani 1 1 d . . .
H15A H 0.5924 0.2996 0.1467 0.077 Uiso 1 1 calc R . .
H15B H 0.5346 0.3103 0.0426 0.077 Uiso 1 1 calc R . .
C16 C 0.56434(14) 0.16242(11) 0.08059(13) 0.0543(4) Uani 1 1 d . . .
H16A H 0.5165 0.1442 0.1365 0.065 Uiso 1 1 calc R . .
H16B H 0.5228 0.1433 0.0217 0.065 Uiso 1 1 calc R . .
C17 C 0.83742(15) 0.20889(13) 0.16960(13) 0.0565(4) Uani 1 1 d . . .
C18 C 1.0125(2) 0.2770(2) 0.2361(2) 0.1052(9) Uani 1 1 d . . .
H18A H 0.9608 0.3091 0.2820 0.158 Uiso 1 1 calc R . .
H18B H 1.0724 0.3237 0.2160 0.158 Uiso 1 1 calc R . .
H18C H 1.0489 0.2195 0.2661 0.158 Uiso 1 1 calc R . .
C19 C 0.51703(15) -0.19010(10) 0.07949(12) 0.0524(4) Uani 1 1 d . . .
H19A H 0.4563 -0.2111 0.1249 0.063 Uiso 1 1 calc R . .
H19B H 0.5206 -0.2352 0.0240 0.063 Uiso 1 1 calc R . .
C20 C 0.63897(12) -0.17095(9) 0.12802(10) 0.0421(3) Uani 1 1 d . . .
C21 C 0.65377(12) -0.21739(10) 0.22413(11) 0.0454(3) Uani 1 1 d . . .
C22 C 0.74308(17) -0.20640(12) 0.06463(12) 0.0608(4) Uani 1 1 d . . .
H22A H 0.8160 -0.1840 0.0930 0.091 Uiso 1 1 calc R . .
H22B H 0.7353 -0.1787 0.0004 0.091 Uiso 1 1 calc R . .
H22C H 0.7429 -0.2786 0.0609 0.091 Uiso 1 1 calc R . .
N1 N 0.34980(10) -0.01826(9) 0.15956(11) 0.0522(3) Uani 1 1 d . . .
N2 N 0.68167(10) 0.11374(8) 0.08531(9) 0.0440(3) Uani 1 1 d . . .
N3 N 0.66844(13) -0.25540(11) 0.29738(12) 0.0628(4) Uani 1 1 d . . .
O1 O 0.31531(13) -0.03636(11) -0.00085(11) 0.0801(4) Uani 1 1 d . . .
O2 O 0.81024(9) -0.00801(8) 0.12576(8) 0.0524(3) Uani 1 1 d . . .
O3 O 0.79430(13) 0.20218(14) 0.24810(10) 0.0834(4) Uani 1 1 d . . .
O4 O 0.94579(12) 0.24506(12) 0.15299(11) 0.0836(4) Uani 1 1 d . . .

loop_
_atom_site_aniso_label
_atom_site_aniso_U_11
_atom_site_aniso_U_22
_atom_site_aniso_U_33
_atom_site_aniso_U_23
_atom_site_aniso_U_13
_atom_site_aniso_U_12
C1 0.0539(8) 0.0354(6) 0.0680(10) -0.0021(6) -0.0263(7) 0.0007(5)
C2 0.0616(8) 0.0358(6) 0.0416(7) -0.0057(5) -0.0139(6) 0.0021(6)
C3 0.0382(6) 0.0311(5) 0.0348(5) -0.0016(4) -0.0004(5) 0.0026(4)
C4 0.0357(5) 0.0316(5) 0.0348(5) -0.0001(4) 0.0005(4) -0.0015(4)
C5 0.0445(6) 0.0446(7) 0.0397(6) -0.0019(5) -0.0038(5) -0.0053(5)
C6 0.0793(11) 0.0502(8) 0.0356(7) -0.0019(6) -0.0027(7) -0.0096(7)
C7 0.0852(12) 0.0464(8) 0.0445(8) -0.0004(6) 0.0250(8) 0.0020(7)
C8 0.0531(8) 0.0422(7) 0.0659(9) 0.0058(6) 0.0229(7) 0.0036(6)
C9 0.0385(6) 0.0307(5) 0.0517(7) 0.0019(5) 0.0035(5) -0.0011(4)
C10 0.0352(8) 0.0843(13) 0.1264(18) -0.0031(13) -0.0085(9) 0.0004(8)
C11 0.1075(15) 0.0604(9) 0.0390(8) -0.0063(6) -0.0129(9) 0.0074(10)
C12 0.0415(6) 0.0381(6) 0.0352(6) -0.0029(4) 0.0074(5) 0.0015(5)
C13 0.0530(8) 0.0446(7) 0.0553(8) 0.0011(6) 0.0174(7) -0.0080(6)
C14 0.0802(11) 0.0446(8) 0.0611(9) 0.0119(7) 0.0055(9) -0.0092(7)
C15 0.0658(10) 0.0396(7) 0.0865(12) 0.0066(7) -0.0074(9) 0.0021(6)
C16 0.0511(8) 0.0373(6) 0.0744(10) 0.0036(6) 0.0053(8) 0.0047(6)
C17 0.0506(8) 0.0505(8) 0.0685(10) 0.0053(7) 0.0063(7) -0.0078(6)
C18 0.0644(13) 0.125(2) 0.126(2) 0.0076(18) -0.0252(14) -0.0219(14)
C19 0.0631(9) 0.0337(6) 0.0604(8) -0.0078(6) -0.0166(7) 0.0008(5)
C20 0.0475(7) 0.0318(5) 0.0471(7) -0.0009(5) 0.0007(6) 0.0049(5)
C21 0.0405(7) 0.0382(6) 0.0574(8) 0.0046(6) -0.0002(6) 0.0040(5)
C22 0.0735(11) 0.0431(7) 0.0659(10) -0.0031(7) 0.0184(9) 0.0145(7)
N1 0.0342(5) 0.0455(6) 0.0769(9) 0.0002(6) -0.0111(5) -0.0013(5)
N2 0.0434(6) 0.0364(5) 0.0521(6) 0.0013(5) 0.0097(5) -0.0008(4)
N3 0.0628(8) 0.0565(8) 0.0690(9) 0.0179(7) -0.0036(7) 0.0041(6)
O1 0.0798(8) 0.0691(8) 0.0915(10) -0.0077(7) -0.0522(8) 0.0058(6)
O2 0.0395(5) 0.0532(5) 0.0647(6) 0.0032(5) 0.0070(5) 0.0043(4)
O3 0.0778(9) 0.1113(12) 0.0610(8) -0.0053(7) 0.0058(7) -0.0306(8)
O4 0.0491(6) 0.1046(11) 0.0970(11) 0.0145(8) -0.0010(7) -0.0208(7)

loop_
_atom_type_symbol
_atom_type_description
_atom_type_scat_dispersion_real
_atom_type_scat_dispersion_imag
_atom_type_scat_source
C C 0.0033 0.0016 'International Tables Vol C Tables 4.2.6.8 and 6.1.1.4'
H H 0.0000 0.0000 'International Tables Vol C Tables 4.2.6.8 and 6.1.1.4'
N N 0.0061 0.0033 'International Tables Vol C Tables 4.2.6.8 and 6.1.1.4'
O O 0.0106 0.0060 'International Tables Vol C Tables 4.2.6.8 and 6.1.1.4'

loop_
_geom_angle_atom_site_label_1
_geom_angle_atom_site_label_2
_geom_angle_atom_site_label_3
_geom_angle
_geom_angle_site_symmetry_1
_geom_angle_site_symmetry_3
_geom_angle_publ_flag
O1 C1 N1 121.25(15) . . ?
O1 C1 C2 120.04(16) . . ?
N1 C1 C2 118.46(12) . . ?
C1 C2 C11 110.14(14) . . ?
C1 C2 C19 109.09(13) . . ?
C11 C2 C19 113.45(13) . . ?
C1 C2 C3 118.82(11) . . ?
C11 C2 C3 115.42(14) . . ?
C19 C2 C3 88.00(9) . . ?
C4 C3 C12 106.99(9) . . ?
C4 C3 C2 112.20(10) . . ?
C12 C3 C2 121.39(11) . . ?
C4 C3 C20 111.78(10) . . ?
C12 C3 C20 115.41(10) . . ?
C2 C3 C20 88.19(9) . . ?
C5 C4 C9 118.86(12) . . ?
C5 C4 C3 118.52(11) . . ?
C9 C4 C3 122.60(11) . . ?
C6 C5 C4 121.34(14) . . ?
C6 C5 H5 119.3 . . ?
C4 C5 H5 119.3 . . ?
C7 C6 C5 119.17(14) . . ?
C7 C6 H6 120.4 . . ?
C5 C6 H6 120.4 . . ?
C8 C7 C6 120.77(14) . . ?
C8 C7 H7 119.6 . . ?
C6 C7 H7 119.6 . . ?
C7 C8 C9 120.86(14) . . ?
C7 C8 H8 119.6 . . ?
C9 C8 H8 119.6 . . ?
C8 C9 C4 118.99(13) . . ?
C8 C9 N1 119.60(13) . . ?
C4 C9 N1 121.36(12) . . ?
N1 C10 H10A 109.5 . . ?
N1 C10 H10B 109.5 . . ?
H10A C10 H10B 109.5 . . ?
N1 C10 H10C 109.5 . . ?
H10A C10 H10C 109.5 . . ?
H10B C10 H10C 109.5 . . ?
C2 C11 H11A 109.5 . . ?
C2 C11 H11B 109.5 . . ?
H11A C11 H11B 109.5 . . ?
C2 C11 H11C 109.5 . . ?
H11A C11 H11C 109.5 . . ?
H11B C11 H11C 109.5 . . ?
O2 C12 N2 121.40(12) . . ?
O2 C12 C3 120.27(11) . . ?
N2 C12 C3 118.24(11) . . ?
N2 C13 C17 111.81(12) . . ?
N2 C13 C14 102.82(13) . . ?
C17 C13 C14 110.58(14) . . ?
N2 C13 H13 110.5 . . ?
C17 C13 H13 110.5 . . ?
C14 C13 H13 110.5 . . ?
C15 C14 C13 103.65(12) . . ?
C15 C14 H14A 111.0 . . ?
C13 C14 H14A 111.0 . . ?
C15 C14 H14B 111.0 . . ?
C13 C14 H14B 111.0 . . ?
H14A C14 H14B 109.0 . . ?
C16 C15 C14 104.60(14) . . ?
C16 C15 H15A 110.8 . . ?
C14 C15 H15A 110.8 . . ?
C16 C15 H15B 110.8 . . ?
C14 C15 H15B 110.8 . . ?
H15A C15 H15B 108.9 . . ?
N2 C16 C15 103.88(13) . . ?
N2 C16 H16A 111.0 . . ?
C15 C16 H16A 111.0 . . ?
N2 C16 H16B 111.0 . . ?
C15 C16 H16B 111.0 . . ?
H16A C16 H16B 109.0 . . ?
O3 C17 O4 124.01(16) . . ?
O3 C17 C13 126.33(15) . . ?
O4 C17 C13 109.50(14) . . ?
O4 C18 H18A 109.5 . . ?
O4 C18 H18B 109.5 . . ?
H18A C18 H18B 109.5 . . ?
O4 C18 H18C 109.5 . . ?
H18A C18 H18C 109.5 . . ?
H18B C18 H18C 109.5 . . ?
C20 C19 C2 89.94(10) . . ?
C20 C19 H19A 113.7 . . ?
C2 C19 H19A 113.7 . . ?
C20 C19 H19B 113.7 . . ?
C2 C19 H19B 113.7 . . ?
H19A C19 H19B 110.9 . . ?
C21 C20 C22 107.07(12) . . ?
C21 C20 C19 114.77(12) . . ?
C22 C20 C19 112.80(13) . . ?
C21 C20 C3 114.45(11) . . ?
C22 C20 C3 119.55(12) . . ?
C19 C20 C3 87.50(9) . . ?
N3 C21 C20 177.57(15) . . ?
C20 C22 H22A 109.5 . . ?
C20 C22 H22B 109.5 . . ?
H22A C22 H22B 109.5 . . ?
C20 C22 H22C 109.5 . . ?
H22A C22 H22C 109.5 . . ?
H22B C22 H22C 109.5 . . ?
C1 N1 C9 123.63(12) . . ?
C1 N1 C10 117.32(14) . . ?
C9 N1 C10 118.95(15) . . ?
C12 N2 C13 119.02(12) . . ?
C12 N2 C16 128.17(11) . . ?
C13 N2 C16 111.99(11) . . ?
C17 O4 C18 116.96(17) . . ?

loop_
_geom_bond_atom_site_label_1
_geom_bond_atom_site_label_2
_geom_bond_distance
_geom_bond_site_symmetry_2
_geom_bond_publ_flag
C1 O1 1.2206(18) . ?
C1 N1 1.361(2) . ?
C1 C2 1.509(2) . ?
C2 C11 1.531(2) . ?
C2 C19 1.5656(19) . ?
C2 C3 1.5714(18) . ?
C3 C4 1.5184(16) . ?
C3 C12 1.5332(17) . ?
C3 C20 1.5968(16) . ?
C4 C5 1.3926(17) . ?
C4 C9 1.4008(17) . ?
C5 C6 1.382(2) . ?
C5 H5 0.9300 . ?
C6 C7 1.376(3) . ?
C6 H6 0.9300 . ?
C7 C8 1.368(3) . ?
C7 H7 0.9300 . ?
C8 C9 1.395(2) . ?
C8 H8 0.9300 . ?
C9 N1 1.4172(18) . ?
C10 N1 1.470(2) . ?
C10 H10A 0.9600 . ?
C10 H10B 0.9600 . ?
C10 H10C 0.9600 . ?
C11 H11A 0.9600 . ?
C11 H11B 0.9600 . ?
C11 H11C 0.9600 . ?
C12 O2 1.2303(16) . ?
C12 N2 1.3428(17) . ?
C13 N2 1.4628(18) . ?
C13 C17 1.506(2) . ?
C13 C14 1.537(2) . ?
C13 H13 0.9800 . ?
C14 C15 1.513(3) . ?
C14 H14A 0.9700 . ?
C14 H14B 0.9700 . ?
C15 C16 1.503(2) . ?
C15 H15A 0.9700 . ?
C15 H15B 0.9700 . ?
C16 N2 1.4785(19) . ?
C16 H16A 0.9700 . ?
C16 H16B 0.9700 . ?
C17 O3 1.187(2) . ?
C17 O4 1.337(2) . ?
C18 O4 1.433(3) . ?
C18 H18A 0.9600 . ?
C18 H18B 0.9600 . ?
C18 H18C 0.9600 . ?
C19 C20 1.554(2) . ?
C19 H19A 0.9700 . ?
C19 H19B 0.9700 . ?
C20 C21 1.467(2) . ?
C20 C22 1.539(2) . ?
C21 N3 1.138(2) . ?
C22 H22A 0.9600 . ?
C22 H22B 0.9600 . ?
C22 H22C 0.9600 . ?

loop_
_geom_torsion_atom_site_label_1
_geom_torsion_atom_site_label_2
_geom_torsion_atom_site_label_3
_geom_torsion_atom_site_label_4
_geom_torsion
_geom_torsion_site_symmetry_1
_geom_torsion_site_symmetry_2
_geom_torsion_site_symmetry_3
_geom_torsion_site_symmetry_4
_geom_torsion_publ_flag
O1 C1 C2 C11 28.48(19) . . . . ?
N1 C1 C2 C11 -157.19(14) . . . . ?
O1 C1 C2 C19 -96.65(17) . . . . ?
N1 C1 C2 C19 77.69(15) . . . . ?
O1 C1 C2 C3 164.82(14) . . . . ?
N1 C1 C2 C3 -20.84(19) . . . . ?
C1 C2 C3 C4 16.61(16) . . . . ?
C11 C2 C3 C4 150.75(12) . . . . ?
C19 C2 C3 C4 -94.14(12) . . . . ?
C1 C2 C3 C12 -111.63(14) . . . . ?
C11 C2 C3 C12 22.52(17) . . . . ?
C19 C2 C3 C12 137.62(12) . . . . ?
C1 C2 C3 C20 129.45(13) . . . . ?
C11 C2 C3 C20 -96.41(13) . . . . ?
C19 C2 C3 C20 18.70(11) . . . . ?
C12 C3 C4 C5 -48.29(14) . . . . ?
C2 C3 C4 C5 176.23(11) . . . . ?
C20 C3 C4 C5 78.97(14) . . . . ?
C12 C3 C4 C9 129.94(12) . . . . ?
C2 C3 C4 C9 -5.55(16) . . . . ?
C20 C3 C4 C9 -102.81(13) . . . . ?
C9 C4 C5 C6 1.64(19) . . . . ?
C3 C4 C5 C6 179.93(12) . . . . ?
C4 C5 C6 C7 -0.6(2) . . . . ?
C5 C6 C7 C8 -0.4(2) . . . . ?
C6 C7 C8 C9 0.4(2) . . . . ?
C7 C8 C9 C4 0.7(2) . . . . ?
C7 C8 C9 N1 -176.88(13) . . . . ?
C5 C4 C9 C8 -1.65(18) . . . . ?
C3 C4 C9 C8 -179.87(11) . . . . ?
C5 C4 C9 N1 175.87(11) . . . . ?
C3 C4 C9 N1 -2.35(18) . . . . ?
C4 C3 C12 O2 102.50(13) . . . . ?
C2 C3 C12 O2 -127.00(13) . . . . ?
C20 C3 C12 O2 -22.58(17) . . . . ?
C4 C3 C12 N2 -73.90(13) . . . . ?
C2 C3 C12 N2 56.60(15) . . . . ?
C20 C3 C12 N2 161.01(11) . . . . ?
N2 C13 C14 C15 30.72(17) . . . . ?
C17 C13 C14 C15 -88.79(16) . . . . ?
C13 C14 C15 C16 -36.65(19) . . . . ?
C14 C15 C16 N2 27.72(18) . . . . ?
N2 C13 C17 O3 -26.2(3) . . . . ?
C14 C13 C17 O3 87.8(2) . . . . ?
N2 C13 C17 O4 158.30(14) . . . . ?
C14 C13 C17 O4 -87.77(17) . . . . ?
C1 C2 C19 C20 -139.11(12) . . . . ?
C11 C2 C19 C20 97.71(15) . . . . ?
C3 C2 C19 C20 -19.22(11) . . . . ?
C2 C19 C20 C21 134.77(12) . . . . ?
C2 C19 C20 C22 -102.23(13) . . . . ?
C2 C19 C20 C3 18.91(11) . . . . ?
C4 C3 C20 C21 -21.77(15) . . . . ?
C12 C3 C20 C21 100.80(13) . . . . ?
C2 C3 C20 C21 -135.01(12) . . . . ?
C4 C3 C20 C22 -150.70(13) . . . . ?
C12 C3 C20 C22 -28.13(18) . . . . ?
C2 C3 C20 C22 96.06(14) . . . . ?
C4 C3 C20 C19 94.39(12) . . . . ?
C12 C3 C20 C19 -143.04(12) . . . . ?
C2 C3 C20 C19 -18.85(11) . . . . ?
C22 C20 C21 N3 -8(4) . . . . ?
C19 C20 C21 N3 118(4) . . . . ?
C3 C20 C21 N3 -143(4) . . . . ?
O1 C1 N1 C9 -172.79(14) . . . . ?
C2 C1 N1 C9 13.0(2) . . . . ?
O1 C1 N1 C10 3.4(2) . . . . ?
C2 C1 N1 C10 -170.84(15) . . . . ?
C8 C9 N1 C1 176.29(13) . . . . ?
C4 C9 N1 C1 -1.21(19) . . . . ?
C8 C9 N1 C10 0.1(2) . . . . ?
C4 C9 N1 C10 -177.36(15) . . . . ?
O2 C12 N2 C13 -0.89(19) . . . . ?
C3 C12 N2 C13 175.47(11) . . . . ?
O2 C12 N2 C16 -169.64(14) . . . . ?
C3 C12 N2 C16 6.7(2) . . . . ?
C17 C13 N2 C12 -65.92(17) . . . . ?
C14 C13 N2 C12 175.44(12) . . . . ?
C17 C13 N2 C16 104.56(15) . . . . ?
C14 C13 N2 C16 -14.08(16) . . . . ?
C15 C16 N2 C12 161.09(14) . . . . ?
C15 C16 N2 C13 -8.31(18) . . . . ?
O3 C17 O4 C18 0.2(3) . . . . ?
C13 C17 O4 C18 175.83(19) . . . . ?

loop_
_cod_related_entry_id
_cod_related_entry_database
_cod_related_entry_code
1 ChemSpider 30653412
